data_2103107
loop_
_publ_author_name
'Britton, Doyle'

_publ_section_title
;
 Planar packing of tetrachlorodicyanobenzene isomers
;
_journal_coden_ASTM ASBSDK
_journal_issue 3
_journal_name_full
;
 Acta Crystallographica, Section B: Structural Science
;
_journal_page_first 553
_journal_page_last 563
_journal_paper_doi 10.1107/S0108768102003348
_journal_volume 58
_journal_year 2002
_chemical_formula_moiety 'C12 H18,  C8 Cl4 N2'
_chemical_formula_sum 'C20 H18 Cl4 N2'
_chemical_formula_weight 428.16
_chemical_name_systematic
;
 meta tetrachlorodicyanobenzene/hexamethylbenzene,  1/1
 polymorph II
;
_space_group_IT_number 2
_symmetry_cell_setting triclinic
_symmetry_space_group_name_Hall '-P 1'
_symmetry_space_group_name_H-M 'P -1'
_atom_sites_solution_hydrogens geom
_atom_sites_solution_primary direct
_atom_sites_solution_secondary difmap
_audit_creation_method 'SHELXTL plus manual additions'
_cell_angle_alpha 118.407(2)
_cell_angle_beta 90.832(3)
_cell_angle_gamma 76.460(2)
_cell_formula_units_Z 4
_cell_length_a 14.064(2)
_cell_length_b 8.9554(13)
_cell_length_c 18.117(3)
_cell_measurement_reflns_used 3897
_cell_measurement_temperature 173(2)
_cell_measurement_theta_max 27.2
_cell_measurement_theta_min 2.7
_cell_volume 1938.8(5)
_computing_cell_refinement SAINT
_computing_data_collection SMART
_computing_data_reduction SAINT
_computing_molecular_graphics SHELXTL
_computing_structure_refinement SHELXTL
_computing_structure_solution 'SHELXTL (Sheldrick, 1994)'
_diffrn_ambient_temperature 173(2)
_diffrn_measured_fraction_theta_full 0.977
_diffrn_measured_fraction_theta_max 0.977
_diffrn_measurement_device_type
;
 Bruker  SMART area-detector diffractometer
;
_diffrn_measurement_method 'omega scans'
_diffrn_radiation_monochromator graphite
_diffrn_radiation_source 'fine-focus sealed tube'
_diffrn_radiation_type MoK\a
_diffrn_radiation_wavelength 0.71073
_diffrn_reflns_av_R_equivalents 0.0586
_diffrn_reflns_av_sigmaI/netI 0.0505
_diffrn_reflns_limit_h_max 18
_diffrn_reflns_limit_h_min -18
_diffrn_reflns_limit_k_max 11
_diffrn_reflns_limit_k_min -11
_diffrn_reflns_limit_l_max 23
_diffrn_reflns_limit_l_min -23
_diffrn_reflns_number 19454
_diffrn_reflns_theta_full 27.49
_diffrn_reflns_theta_max 27.49
_diffrn_reflns_theta_min 1.29
_diffrn_standards_decay_% 'less than 1'
_diffrn_standards_number 0
_exptl_absorpt_coefficient_mu 0.617
_exptl_absorpt_correction_T_max 0.81
_exptl_absorpt_correction_T_min 0.76
_exptl_absorpt_correction_type multi-scan
_exptl_absorpt_process_details
;
SADABS;  Sheldrick, 1996;  Blessing, 1995
;
_exptl_crystal_colour yellow
_exptl_crystal_density_diffrn 1.467
_exptl_crystal_density_meas ?
_exptl_crystal_density_method .
_exptl_crystal_description prism
_exptl_crystal_F_000 880
_exptl_crystal_size_max 0.45
_exptl_crystal_size_mid 0.40
_exptl_crystal_size_min 0.35
_refine_diff_density_max 1.265
_refine_diff_density_min -0.630
_refine_ls_extinction_method none
_refine_ls_goodness_of_fit_ref 0.997
_refine_ls_hydrogen_treatment constr
_refine_ls_matrix_type full
_refine_ls_number_parameters 542
_refine_ls_number_reflns 8698
_refine_ls_number_restraints 90
_refine_ls_restrained_S_all 0.993
_refine_ls_R_factor_all 0.0922
_refine_ls_R_factor_gt 0.0715
_refine_ls_shift/su_max 0.027
_refine_ls_shift/su_mean 0.005
_refine_ls_structure_factor_coef Fsqd
_refine_ls_weighting_details 'calc w=1/[\s^2^(Fo^2^)+(0.153P)^2^] where P=(Fo^2^+2Fc^2^)/3'
_refine_ls_weighting_scheme calc
_refine_ls_wR_factor_gt 0.2014
_refine_ls_wR_factor_ref 0.2249
_reflns_number_gt 5502
_reflns_number_total 8698
_reflns_threshold_expression >2sigma(I)
_cod_data_source_file bk0105.cif
_cod_original_sg_symbol_H-M P-1
_cod_database_code 2103107

loop_
_symmetry_equiv_pos_as_xyz
'x, y, z'
'-x, -y, -z'

loop_
_atom_site_label
_atom_site_fract_x
_atom_site_fract_y
_atom_site_fract_z
_atom_site_U_iso_or_equiv
_atom_site_adp_type
_atom_site_calc_flag
_atom_site_refinement_flags
_atom_site_occupancy
_atom_site_disorder_assembly
_atom_site_disorder_group
_atom_site_type_symbol
C1 0.24599(19) 0.6544(4) 0.79039(15) 0.0183(6) Uani d PD 0.8152(10) A 1 C
C2 0.24893(19) 0.8288(4) 0.84144(16) 0.0200(6) Uani d PD 0.8152(10) A 1 C
C3 0.25340(19) 0.8939(4) 0.92836(15) 0.0192(6) Uani d PD 0.8152(10) A 1 C
C4 0.25543(18) 0.7852(3) 0.96332(15) 0.0181(6) Uani d PD 0.8152(10) A 1 C
C5 0.25143(18) 0.6114(3) 0.91319(16) 0.0182(6) Uani d PD 0.8152(10) A 1 C
C6 0.24747(18) 0.5468(3) 0.82642(16) 0.0183(6) Uani d PD 0.8152(10) A 1 C
C7 0.2400(3) 0.5856(4) 0.6998(2) 0.0292(4) Uani d PD 0.8152(10) A 1 C
N1 0.23299(18) 0.5372(3) 0.63054(14) 0.0292(4) Uani d PD 0.8152(10) A 1 N
C8 0.2575(2) 1.0755(4) 0.98001(18) 0.0295(4) Uani d PD 0.8152(10) A 1 C
N3 0.2588(2) 1.2182(4) 1.01995(15) 0.0295(4) Uani d PD 0.8152(10) A 1 N
Cl2 0.24703(6) 0.96139(11) 0.79734(5) 0.0301(2) Uani d PD 0.8152(10) A 1 Cl
Cl4 0.26309(5) 0.86870(9) 1.06968(4) 0.0258(2) Uani d PD 0.8152(10) A 1 Cl
Cl5 0.25386(6) 0.47643(10) 0.95599(5) 0.0281(2) Uani d PD 0.8152(10) A 1 Cl
Cl6 0.24281(6) 0.33431(10) 0.76188(4) 0.0270(2) Uani d PD 0.8152(10) A 1 Cl
C11 0.25474(19) 0.8451(4) 0.45970(16) 0.0195(6) Uani d PD 0.8152(10) A 1 C
C12 0.25131(19) 0.6706(3) 0.40866(16) 0.0195(6) Uani d PD 0.8152(10) A 1 C
C13 0.24700(19) 0.6054(4) 0.32222(16) 0.0201(6) Uani d PD 0.8152(10) A 1 C
C14 0.24526(18) 0.7136(3) 0.28676(15) 0.0186(6) Uani d PD 0.8152(10) A 1 C
C15 0.24830(19) 0.8884(3) 0.33712(16) 0.0207(6) Uani d PD 0.8152(10) A 1 C
C16 0.25288(18) 0.9522(3) 0.42381(16) 0.0191(6) Uani d PD 0.8152(10) A 1 C
C17 0.2608(2) 0.9138(4) 0.55040(19) 0.0277(4) Uani d PD 0.8152(10) A 1 C
N11 0.26697(18) 0.9632(3) 0.61930(14) 0.0277(4) Uani d PD 0.8152(10) A 1 N
C18 0.2431(2) 0.4237(4) 0.27013(18) 0.0282(4) Uani d PD 0.8152(10) A 1 C
N13 0.2388(2) 0.2820(4) 0.23042(15) 0.0282(4) Uani d PD 0.8152(10) A 1 N
Cl12 0.25308(6) 0.53808(11) 0.45267(5) 0.0295(2) Uani d PD 0.8152(10) A 1 Cl
Cl14 0.23688(5) 0.63075(9) 0.18031(4) 0.0261(2) Uani d PD 0.8152(10) A 1 Cl
Cl15 0.24628(6) 1.02307(10) 0.29381(5) 0.0280(2) Uani d PD 0.8152(10) A 1 Cl
Cl16 0.25705(6) 1.16536(10) 0.48808(4) 0.0273(2) Uani d PD 0.8152(10) A 1 Cl
C21 0.00710(17) 0.1723(3) 0.05390(15) 0.0270(5) Uani d . 1 . . C
C22 0.00105(17) 0.1137(3) -0.03314(15) 0.0286(6) Uani d . 1 . . C
C23 0.00726(16) 0.0591(3) 0.08665(14) 0.0279(6) Uani d . 1 . . C
C31 0.0019(2) 0.2366(4) -0.06808(18) 0.0413(7) Uani d . 1 . . C
H31A -0.0244 0.3584 -0.0235 0.062 Uiso calc PR 0.50 . . H
H31B -0.0389 0.2107 -0.1148 0.062 Uiso calc PR 0.50 . . H
H31C 0.0696 0.2205 -0.0886 0.062 Uiso calc PR 0.50 . . H
H31D 0.0286 0.1680 -0.1278 0.062 Uiso calc PR 0.50 . . H
H31E 0.0431 0.3157 -0.0365 0.062 Uiso calc PR 0.50 . . H
H31F -0.0654 0.3059 -0.0626 0.062 Uiso calc PR 0.50 . . H
C32 0.0159(2) 0.3577(4) 0.11135(17) 0.0425(7) Uani d . 1 . . C
H32A 0.0416 0.3654 0.1632 0.064 Uiso calc PR 0.50 . . H
H32B -0.0491 0.4406 0.1255 0.064 Uiso calc PR 0.50 . . H
H32C 0.0608 0.3870 0.0824 0.064 Uiso calc PR 0.50 . . H
H32D -0.0061 0.4299 0.0842 0.064 Uiso calc PR 0.50 . . H
H32E 0.0847 0.3547 0.1219 0.064 Uiso calc PR 0.50 . . H
H32F -0.0252 0.4083 0.1650 0.064 Uiso calc PR 0.50 . . H
C33 0.0155(2) 0.1202(4) 0.18001(16) 0.0412(7) Uani d . 1 . . C
H33A 0.0444 0.2209 0.2038 0.062 Uiso calc PR 0.50 . . H
H33B 0.0575 0.0242 0.1865 0.062 Uiso calc PR 0.50 . . H
H33C -0.0501 0.1550 0.2098 0.062 Uiso calc PR 0.50 . . H
H33D -0.0099 0.0458 0.1963 0.062 Uiso calc PR 0.50 . . H
H33E -0.0230 0.2425 0.2135 0.062 Uiso calc PR 0.50 . . H
H33F 0.0847 0.1117 0.1903 0.062 Uiso calc PR 0.50 . . H
C41 0.00526(17) 0.1732(3) 0.55381(15) 0.0272(5) Uani d . 1 . . C
C42 -0.00254(17) 0.1146(3) 0.46709(15) 0.0278(6) Uani d . 1 . . C
C43 0.00771(16) 0.0587(3) 0.58647(14) 0.0262(5) Uani d . 1 . . C
C51 -0.0062(2) 0.2386(4) 0.43198(19) 0.0418(7) Uani d . 1 . . C
H51A 0.0262 0.3302 0.4678 0.063 Uiso calc PR 0.50 . . H
H51B -0.0749 0.2931 0.4310 0.063 Uiso calc PR 0.50 . . H
H51C 0.0278 0.1731 0.3745 0.063 Uiso calc PR 0.50 . . H
H51D -0.0401 0.2007 0.3810 0.063 Uiso calc PR 0.50 . . H
H51E 0.0610 0.2378 0.4178 0.063 Uiso calc PR 0.50 . . H
H51F -0.0418 0.3578 0.4743 0.063 Uiso calc PR 0.50 . . H
C52 0.0129(2) 0.3598(4) 0.61131(18) 0.0430(7) Uani d . 1 . . C
H52A 0.0387 0.3682 0.6633 0.065 Uiso calc PR 0.50 . . H
H52B -0.0524 0.4416 0.6253 0.065 Uiso calc PR 0.50 . . H
H52C 0.0574 0.3898 0.5824 0.065 Uiso calc PR 0.50 . . H
H52D -0.0096 0.4316 0.5840 0.065 Uiso calc PR 0.50 . . H
H52E 0.0816 0.3582 0.6220 0.065 Uiso calc PR 0.50 . . H
H52F -0.0282 0.4100 0.6649 0.065 Uiso calc PR 0.50 . . H
C53 0.0156(2) 0.1206(4) 0.67977(16) 0.0419(7) Uani d . 1 . . C
H53A 0.0304 0.2355 0.7062 0.063 Uiso calc PR 0.50 . . H
H53B 0.0684 0.0357 0.6862 0.063 Uiso calc PR 0.50 . . H
H53C -0.0469 0.1305 0.7071 0.063 Uiso calc PR 0.50 . . H
H53D 0.0042 0.0323 0.6935 0.063 Uiso calc PR 0.50 . . H
H53E -0.0338 0.2321 0.7135 0.063 Uiso calc PR 0.50 . . H
H53F 0.0815 0.1373 0.6925 0.063 Uiso calc PR 0.50 . . H
C61 0.49955(16) 0.6096(3) 0.21783(15) 0.0256(5) Uani d . 1 . . C
C62 0.50606(16) 0.6681(3) 0.30459(15) 0.0256(5) Uani d . 1 . . C
C63 0.50717(16) 0.5535(3) 0.33731(14) 0.0250(5) Uani d . 1 . . C
C64 0.50060(17) 0.3819(3) 0.28389(15) 0.0269(5) Uani d . 1 . . C
C65 0.49412(16) 0.3236(3) 0.19727(15) 0.0260(5) Uani d . 1 . . C
C66 0.49349(16) 0.4370(3) 0.16411(14) 0.0255(5) Uani d . 1 . . C
C71 0.4981(2) 0.7334(4) 0.18240(18) 0.0395(7) Uani d . 1 . . C
H71A 0.5646 0.7466 0.1778 0.059 Uiso calc PR 0.50 . . H
H71B 0.4536 0.8484 0.2202 0.059 Uiso calc PR 0.50 . . H
H71C 0.4750 0.6851 0.1264 0.059 Uiso calc PR 0.50 . . H
H71D 0.4309 0.7735 0.1718 0.059 Uiso calc PR 0.50 . . H
H71E 0.5419 0.6717 0.1294 0.059 Uiso calc PR 0.50 . . H
H71F 0.5205 0.8350 0.2232 0.059 Uiso calc PR 0.50 . . H
C72 0.5133(2) 0.8552(4) 0.36225(17) 0.0398(7) Uani d . 1 . . C
H72A 0.5351 0.8657 0.4158 0.060 Uiso calc PR 0.50 . . H
H72B 0.4487 0.9374 0.3732 0.060 Uiso calc PR 0.50 . . H
H72C 0.5609 0.8829 0.3349 0.060 Uiso calc PR 0.50 . . H
H72D 0.4947 0.9250 0.3335 0.060 Uiso calc PR 0.50 . . H
H72E 0.5811 0.8533 0.3760 0.060 Uiso calc PR 0.50 . . H
H72F 0.4689 0.9077 0.4143 0.060 Uiso calc PR 0.50 . . H
C73 0.5162(2) 0.6131(4) 0.42995(16) 0.0403(7) Uani d . 1 . . C
H73A 0.5086 0.7403 0.4604 0.060 Uiso calc PR 0.50 . . H
H73B 0.5810 0.5528 0.4362 0.060 Uiso calc PR 0.50 . . H
H73C 0.4648 0.5848 0.4532 0.060 Uiso calc PR 0.50 . . H
H73D 0.5277 0.5117 0.4394 0.060 Uiso calc PR 0.50 . . H
H73E 0.4552 0.6992 0.4637 0.060 Uiso calc PR 0.50 . . H
H73F 0.5715 0.6671 0.4467 0.060 Uiso calc PR 0.50 . . H
C74 0.5007(2) 0.2581(4) 0.31921(19) 0.0436(8) Uani d . 1 . . C
H74A 0.4635 0.3240 0.3755 0.065 Uiso calc PR 0.50 . . H
H74B 0.5686 0.2053 0.3232 0.065 Uiso calc PR 0.50 . . H
H74C 0.4701 0.1653 0.2817 0.065 Uiso calc PR 0.50 . . H
H74D 0.5380 0.1390 0.2781 0.065 Uiso calc PR 0.50 . . H
H74E 0.4328 0.2577 0.3304 0.065 Uiso calc PR 0.50 . . H
H74F 0.5314 0.2978 0.3719 0.065 Uiso calc PR 0.50 . . H
C75 0.4863(2) 0.1365(4) 0.13967(18) 0.0408(7) Uani d . 1 . . C
H75A 0.4712 0.1227 0.0841 0.061 Uiso calc PR 0.50 . . H
H75B 0.4337 0.1135 0.1645 0.061 Uiso calc PR 0.50 . . H
H75C 0.5489 0.0531 0.1334 0.061 Uiso calc PR 0.50 . . H
H75D 0.4980 0.0702 0.1705 0.061 Uiso calc PR 0.50 . . H
H75E 0.5355 0.0794 0.0902 0.061 Uiso calc PR 0.50 . . H
H75F 0.4203 0.1398 0.1213 0.061 Uiso calc PR 0.50 . . H
C76 0.4853(2) 0.3767(4) 0.07133(16) 0.0411(7) Uani d . 1 . . C
H76A 0.4884 0.2510 0.0416 0.062 Uiso calc PR 0.50 . . H
H76B 0.5397 0.3974 0.0474 0.062 Uiso calc PR 0.50 . . H
H76C 0.4225 0.4427 0.0649 0.062 Uiso calc PR 0.50 . . H
H76D 0.4787 0.4764 0.0610 0.062 Uiso calc PR 0.50 . . H
H76E 0.4274 0.3300 0.0552 0.062 Uiso calc PR 0.50 . . H
H76F 0.5446 0.2847 0.0377 0.062 Uiso calc PR 0.50 . . H
C1' 0.2557(3) 0.8449(5) 0.9618(2) 0.0181(6) Uani d PD 0.1848(10) A 2 C
C2' 0.2499(3) 0.6717(5) 0.9119(2) 0.0182(6) Uani d PD 0.1848(10) A 2 C
C3' 0.2452(3) 0.6050(4) 0.8249(2) 0.0183(6) Uani d PD 0.1848(10) A 2 C
C4' 0.2464(5) 0.7105(5) 0.7886(2) 0.0183(6) Uani d PD 0.1848(10) A 2 C
C5' 0.2522(5) 0.8835(5) 0.8377(2) 0.0200(6) Uani d PD 0.1848(10) A 2 C
C6' 0.2564(5) 0.9497(5) 0.9246(2) 0.0192(6) Uani d PD 0.1848(10) A 2 C
C7' 0.2609(5) 0.9158(7) 1.0525(2) 0.0258(2) Uani d PD 0.1848(10) A 2 C
N1' 0.2647(5) 0.9716(14) 1.1226(2) 0.0258(2) Uani d PD 0.1848(10) A 2 N
C8' 0.2392(5) 0.4243(5) 0.7743(3) 0.0270(2) Uani d PD 0.1848(10) A 2 C
N3' 0.2350(6) 0.2835(6) 0.7332(7) 0.0270(2) Uani d PD 0.1848(10) A 2 N
Cl2' 0.2484(3) 0.5429(4) 0.95753(19) 0.0281(2) Uani d PD 0.1848(10) A 2 Cl
Cl4' 0.2399(3) 0.6242(4) 0.68203(13) 0.0292(4) Uani d PD 0.1848(10) A 2 Cl
Cl5' 0.2531(3) 1.0153(4) 0.79363(19) 0.0301(2) Uani d PD 0.1848(10) A 2 Cl
Cl6' 0.2635(3) 1.1613(3) 0.98771(17) 0.0295(4) Uani d PD 0.1848(10) A 2 Cl
C11' 0.2445(3) 0.6574(5) 0.2926(2) 0.0186(6) Uani d PD 0.1848(10) A 2 C
C12' 0.2463(3) 0.8327(5) 0.3441(2) 0.0207(6) Uani d PD 0.1848(10) A 2 C
C13' 0.2525(3) 0.8963(4) 0.4303(2) 0.0191(6) Uani d PD 0.1848(10) A 2 C
C14' 0.2568(5) 0.7863(5) 0.4651(2) 0.0195(6) Uani d PD 0.1848(10) A 2 C
C15' 0.2553(5) 0.6109(5) 0.4142(2) 0.0195(6) Uani d PD 0.1848(10) A 2 C
C16' 0.2493(5) 0.5484(5) 0.3278(2) 0.0201(6) Uani d PD 0.1848(10) A 2 C
C17' 0.2377(5) 0.5898(7) 0.2020(2) 0.0261(2) Uani d PD 0.1848(10) A 2 C
N11' 0.2328(5) 0.5382(14) 0.1329(2) 0.0261(2) Uani d PD 0.1848(10) A 2 N
C18' 0.2539(5) 1.0791(5) 0.4830(3) 0.0273(2) Uani d PD 0.1848(10) A 2 C
N13' 0.2554(6) 1.2225(6) 0.5220(7) 0.0273(2) Uani d PD 0.1848(10) A 2 N
Cl22 0.2410(3) 0.9676(4) 0.30103(19) 0.0280(2) Uani d PD 0.1848(10) A 2 Cl
Cl24 0.2652(2) 0.8685(4) 0.57146(13) 0.0277(4) Uani d PD 0.1848(10) A 2 Cl
Cl25 0.2589(3) 0.4745(3) 0.45677(17) 0.0295(2) Uani d PD 0.1848(10) A 2 Cl
Cl26 0.2471(3) 0.3343(3) 0.26303(16) 0.0282(4) Uani d PD 0.1848(10) A 2 Cl

loop_
_atom_site_aniso_label
_atom_site_aniso_U_11
_atom_site_aniso_U_22
_atom_site_aniso_U_33
_atom_site_aniso_U_12
_atom_site_aniso_U_13
_atom_site_aniso_U_23
C1 0.0201(11) 0.0209(15) 0.0110(10) -0.0022(11) 0.0027(8) 0.0066(11)
C2 0.0217(12) 0.0207(15) 0.0163(11) -0.0031(11) 0.0033(9) 0.0089(11)
C3 0.0209(12) 0.0203(15) 0.0145(11) -0.0059(10) 0.0031(9) 0.0064(11)
C4 0.0185(11) 0.0178(14) 0.0104(10) -0.0009(10) 0.0036(8) 0.0026(10)
C5 0.0195(11) 0.0188(15) 0.0150(11) -0.0016(10) 0.0038(8) 0.0085(11)
C6 0.0210(12) 0.0123(14) 0.0142(11) -0.0011(10) 0.0022(8) 0.0019(10)
C7 0.0393(8) 0.0262(10) 0.0168(8) -0.0078(7) -0.0020(7) 0.0066(7)
N1 0.0393(8) 0.0262(10) 0.0168(8) -0.0078(7) -0.0020(7) 0.0066(7)
C8 0.0434(9) 0.0205(13) 0.0182(10) -0.0059(10) 0.0034(8) 0.0052(10)
N3 0.0434(9) 0.0205(13) 0.0182(10) -0.0059(10) 0.0034(8) 0.0052(10)
Cl2 0.0431(4) 0.0287(5) 0.0243(4) -0.0097(4) -0.0004(3) 0.0172(3)
Cl4 0.0352(4) 0.0278(4) 0.0106(3) -0.0074(3) 0.0004(2) 0.0066(3)
Cl5 0.0419(4) 0.0218(4) 0.0219(3) -0.0067(4) 0.0019(3) 0.0120(3)
Cl6 0.0376(4) 0.0167(4) 0.0197(4) -0.0078(3) -0.0001(3) 0.0029(3)
C11 0.0198(12) 0.0206(15) 0.0124(11) -0.0040(11) 0.0035(8) 0.0040(11)
C12 0.0215(12) 0.0154(14) 0.0170(12) -0.0022(10) 0.0027(9) 0.0052(11)
C13 0.0215(12) 0.0181(15) 0.0177(12) -0.0048(11) 0.0036(9) 0.0063(11)
C14 0.0179(11) 0.0200(15) 0.0118(11) -0.0033(10) 0.0029(8) 0.0035(10)
C15 0.0238(12) 0.0190(15) 0.0173(11) -0.0013(10) 0.0023(9) 0.0090(11)
C16 0.0219(12) 0.0128(14) 0.0142(11) -0.0018(10) 0.0022(9) 0.0011(10)
C17 0.0367(8) 0.0262(10) 0.0168(8) -0.0089(8) -0.0010(7) 0.0074(6)
N11 0.0367(8) 0.0262(10) 0.0168(8) -0.0089(8) -0.0010(7) 0.0074(6)
C18 0.0395(9) 0.0233(12) 0.0175(9) -0.0114(9) -0.0017(7) 0.0050(10)
N13 0.0395(9) 0.0233(12) 0.0175(9) -0.0114(9) -0.0017(7) 0.0050(10)
Cl12 0.0423(4) 0.0278(5) 0.0242(4) -0.0093(4) -0.0008(3) 0.0169(3)
Cl14 0.0364(4) 0.0274(4) 0.0097(3) -0.0077(3) 0.0008(3) 0.0053(3)
Cl15 0.0416(4) 0.0229(4) 0.0220(3) -0.0082(3) 0.0014(3) 0.0128(3)
Cl16 0.0390(4) 0.0159(4) 0.0198(4) -0.0088(3) -0.0009(3) 0.0023(3)
C21 0.0237(12) 0.0254(14) 0.0245(12) -0.0064(10) 0.0005(9) 0.0061(11)
C22 0.0235(12) 0.0313(15) 0.0265(13) -0.0008(10) 0.0022(9) 0.0133(11)
C23 0.0195(11) 0.0359(15) 0.0181(12) -0.0033(10) 0.0022(9) 0.0068(11)
C31 0.0421(16) 0.0433(18) 0.0419(16) -0.0045(14) 0.0027(12) 0.0260(15)
C32 0.0435(17) 0.0324(17) 0.0348(16) -0.0099(13) -0.0021(12) 0.0031(13)
C33 0.0435(16) 0.052(2) 0.0216(13) -0.0154(14) -0.0036(11) 0.0116(14)
C41 0.0241(12) 0.0273(14) 0.0237(12) -0.0064(10) 0.0032(9) 0.0073(11)
C42 0.0246(12) 0.0329(15) 0.0251(12) -0.0033(10) 0.0044(9) 0.0152(11)
C43 0.0192(11) 0.0356(14) 0.0182(11) -0.0055(10) 0.0030(9) 0.0094(11)
C51 0.0423(16) 0.0458(19) 0.0430(17) -0.0037(14) 0.0057(12) 0.0290(16)
C52 0.0454(17) 0.0343(17) 0.0358(16) -0.0131(13) 0.0010(12) 0.0051(14)
C53 0.0419(16) 0.056(2) 0.0216(13) -0.0140(14) -0.0031(11) 0.0137(14)
C61 0.0224(11) 0.0278(13) 0.0247(12) -0.0038(9) 0.0019(9) 0.0123(11)
C62 0.0206(12) 0.0258(14) 0.0255(12) -0.0038(10) 0.0013(9) 0.0094(11)
C63 0.0182(11) 0.0336(14) 0.0187(11) -0.0041(9) 0.0015(8) 0.0101(10)
C64 0.0228(12) 0.0308(14) 0.0279(13) -0.0045(10) 0.0022(9) 0.0159(11)
C65 0.0211(11) 0.0230(13) 0.0271(12) -0.0028(10) 0.0014(9) 0.0080(11)
C66 0.0179(11) 0.0335(14) 0.0196(12) -0.0034(9) 0.0011(9) 0.0100(10)
C71 0.0424(16) 0.0408(18) 0.0434(16) -0.0024(13) 0.0020(12) 0.0303(15)
C72 0.0419(16) 0.0311(16) 0.0338(15) -0.0119(13) -0.0002(12) 0.0049(13)
C73 0.0422(16) 0.057(2) 0.0220(13) -0.0159(14) -0.0008(11) 0.0177(14)
C74 0.0472(17) 0.0428(19) 0.0474(17) -0.0022(14) 0.0054(13) 0.0311(16)
C75 0.0425(17) 0.0301(16) 0.0383(16) -0.0116(13) -0.0014(12) 0.0067(13)
C76 0.0395(16) 0.055(2) 0.0218(13) -0.0112(14) -0.0011(11) 0.0141(14)
C1' 0.0185(11) 0.0178(14) 0.0104(10) -0.0009(10) 0.0036(8) 0.0026(10)
C2' 0.0195(11) 0.0188(15) 0.0150(11) -0.0016(10) 0.0038(8) 0.0085(11)
C3' 0.0210(12) 0.0123(14) 0.0142(11) -0.0011(10) 0.0022(8) 0.0019(10)
C4' 0.0201(11) 0.0209(15) 0.0110(10) -0.0022(11) 0.0027(8) 0.0066(11)
C5' 0.0217(12) 0.0207(15) 0.0163(11) -0.0031(11) 0.0033(9) 0.0089(11)
C6' 0.0209(12) 0.0203(15) 0.0145(11) -0.0059(10) 0.0031(9) 0.0064(11)
C7' 0.0352(4) 0.0278(4) 0.0106(3) -0.0074(3) 0.0004(2) 0.0066(3)
N1' 0.0352(4) 0.0278(4) 0.0106(3) -0.0074(3) 0.0004(2) 0.0066(3)
C8' 0.0376(4) 0.0167(4) 0.0197(4) -0.0078(3) -0.0001(3) 0.0029(3)
N3' 0.0376(4) 0.0167(4) 0.0197(4) -0.0078(3) -0.0001(3) 0.0029(3)
Cl2' 0.0419(4) 0.0218(4) 0.0219(3) -0.0067(4) 0.0019(3) 0.0120(3)
Cl4' 0.0393(8) 0.0262(10) 0.0168(8) -0.0078(7) -0.0020(7) 0.0066(7)
Cl5' 0.0431(4) 0.0287(5) 0.0243(4) -0.0097(4) -0.0004(3) 0.0172(3)
Cl6' 0.0434(9) 0.0205(13) 0.0182(10) -0.0059(10) 0.0034(8) 0.0052(10)
C11' 0.0179(11) 0.0200(15) 0.0118(11) -0.0033(10) 0.0029(8) 0.0035(10)
C12' 0.0238(12) 0.0190(15) 0.0173(11) -0.0013(10) 0.0023(9) 0.0090(11)
C13' 0.0219(12) 0.0128(14) 0.0142(11) -0.0018(10) 0.0022(9) 0.0011(10)
C14' 0.0198(12) 0.0206(15) 0.0124(11) -0.0040(11) 0.0035(8) 0.0040(11)
C15' 0.0215(12) 0.0154(14) 0.0170(12) -0.0022(10) 0.0027(9) 0.0052(11)
C16' 0.0215(12) 0.0181(15) 0.0177(12) -0.0048(11) 0.0036(9) 0.0063(11)
C17' 0.0364(4) 0.0274(4) 0.0097(3) -0.0077(3) 0.0008(3) 0.0053(3)
N11' 0.0364(4) 0.0274(4) 0.0097(3) -0.0077(3) 0.0008(3) 0.0053(3)
C18' 0.0390(4) 0.0159(4) 0.0198(4) -0.0088(3) -0.0009(3) 0.0023(3)
N13' 0.0390(4) 0.0159(4) 0.0198(4) -0.0088(3) -0.0009(3) 0.0023(3)
Cl22 0.0416(4) 0.0229(4) 0.0220(3) -0.0082(3) 0.0014(3) 0.0128(3)
Cl24 0.0367(8) 0.0262(10) 0.0168(8) -0.0089(8) -0.0010(7) 0.0074(6)
Cl25 0.0423(4) 0.0278(5) 0.0242(4) -0.0093(4) -0.0008(3) 0.0169(3)
Cl26 0.0395(9) 0.0233(12) 0.0175(9) -0.0114(9) -0.0017(7) 0.0050(10)

loop_
_atom_type_symbol
_atom_type_description
_atom_type_scat_dispersion_real
_atom_type_scat_dispersion_imag
_atom_type_scat_source
C C 0.0033 0.0016 'International Tables Vol C Tables 4.2.6.8 and 6.1.1.4'
H H 0.0000 0.0000 'International Tables Vol C Tables 4.2.6.8 and 6.1.1.4'
N N 0.0061 0.0033 'International Tables Vol C Tables 4.2.6.8 and 6.1.1.4'
Cl Cl 0.1484 0.1585 'International Tables Vol C Tables 4.2.6.8 and 6.1.1.4'

loop_
_geom_angle_atom_site_label_1
_geom_angle_atom_site_label_2
_geom_angle_atom_site_label_3
_geom_angle_site_symmetry_1
_geom_angle_site_symmetry_3
_geom_angle
C6 C1 C2 . . 119.7(2)
C6 C1 C7 . . 120.1(2)
C2 C1 C7 . . 120.2(3)
C1 C2 C3 . . 119.7(2)
C1 C2 Cl2 . . 119.8(2)
C3 C2 Cl2 . . 120.5(2)
C4 C3 C2 . . 120.0(2)
C4 C3 C8 . . 121.3(2)
C2 C3 C8 . . 118.6(3)
C3 C4 C5 . . 120.8(2)
C3 C4 Cl4 . . 118.7(2)
C5 C4 Cl4 . . 120.5(2)
C4 C5 C6 . . 118.9(2)
C4 C5 Cl5 . . 121.03(19)
C6 C5 Cl5 . . 120.0(2)
C1 C6 C5 . . 120.9(2)
C1 C6 Cl6 . . 118.3(2)
C5 C6 Cl6 . . 120.9(2)
N1 C7 C1 . . 177.8(4)
N3 C8 C3 . . 178.6(4)
C16 C11 C12 . . 119.6(2)
C16 C11 C17 . . 120.2(2)
C12 C11 C17 . . 120.1(3)
C13 C12 C11 . . 119.8(2)
C13 C12 Cl12 . . 120.4(2)
C11 C12 Cl12 . . 119.8(2)
C14 C13 C12 . . 120.2(2)
C14 C13 C18 . . 120.8(2)
C12 C13 C18 . . 119.1(3)
C13 C14 C15 . . 120.6(2)
C13 C14 Cl14 . . 119.1(2)
C15 C14 Cl14 . . 120.4(2)
C16 C15 C14 . . 118.7(2)
C16 C15 Cl15 . . 120.4(2)
C14 C15 Cl15 . . 120.9(2)
C11 C16 C15 . . 121.1(2)
C11 C16 Cl16 . . 118.5(2)
C15 C16 Cl16 . . 120.4(2)
N11 C17 C11 . . 178.6(3)
N13 C18 C13 . . 178.8(3)
C23 C21 C22 . . 120.3(2)
C23 C21 C32 . . 120.1(2)
C22 C21 C32 . . 119.7(3)
C21 C22 C23 . 2 119.6(2)
C21 C22 C31 . . 119.9(2)
C23 C22 C31 2 . 120.5(2)
C21 C23 C22 . 2 120.1(2)
C21 C23 C33 . . 120.6(2)
C22 C23 C33 2 . 119.3(2)
C22 C31 H31A . . 109.5
C22 C31 H31B . . 109.5
H31A C31 H31B . . 109.5
C22 C31 H31C . . 109.5
H31A C31 H31C . . 109.5
H31B C31 H31C . . 109.5
C22 C31 H31D . . 109.5
H31A C31 H31D . . 141.1
H31B C31 H31D . . 56.3
H31C C31 H31D . . 56.3
C22 C31 H31E . . 109.5
H31A C31 H31E . . 56.3
H31B C31 H31E . . 141.1
H31C C31 H31E . . 56.3
H31D C31 H31E . . 109.5
C22 C31 H31F . . 109.5
H31A C31 H31F . . 56.3
H31B C31 H31F . . 56.3
H31C C31 H31F . . 141.1
H31D C31 H31F . . 109.5
H31E C31 H31F . . 109.5
C21 C32 H32A . . 109.5
C21 C32 H32B . . 109.5
H32A C32 H32B . . 109.5
C21 C32 H32C . . 109.5
H32A C32 H32C . . 109.5
H32B C32 H32C . . 109.5
C21 C32 H32D . . 109.5
H32A C32 H32D . . 141.1
H32B C32 H32D . . 56.3
H32C C32 H32D . . 56.3
C21 C32 H32E . . 109.5
H32A C32 H32E . . 56.3
H32B C32 H32E . . 141.1
H32C C32 H32E . . 56.3
H32D C32 H32E . . 109.5
C21 C32 H32F . . 109.5
H32A C32 H32F . . 56.3
H32B C32 H32F . . 56.3
H32C C32 H32F . . 141.1
H32D C32 H32F . . 109.5
H32E C32 H32F . . 109.5
C23 C33 H33A . . 109.5
C23 C33 H33B . . 109.5
H33A C33 H33B . . 109.5
C23 C33 H33C . . 109.5
H33A C33 H33C . . 109.5
H33B C33 H33C . . 109.5
C23 C33 H33D . . 109.5
H33A C33 H33D . . 141.1
H33B C33 H33D . . 56.3
H33C C33 H33D . . 56.3
C23 C33 H33E . . 109.5
H33A C33 H33E . . 56.3
H33B C33 H33E . . 141.1
H33C C33 H33E . . 56.3
H33D C33 H33E . . 109.5
C23 C33 H33F . . 109.5
H33A C33 H33F . . 56.3
H33B C33 H33F . . 56.3
H33C C33 H33F . . 141.1
H33D C33 H33F . . 109.5
H33E C33 H33F . . 109.5
C43 C41 C42 . . 120.0(2)
C43 C41 C52 . . 120.1(2)
C42 C41 C52 . . 119.8(3)
C43 C42 C41 2_556 . 120.0(2)
C43 C42 C51 2_556 . 120.0(2)
C41 C42 C51 . . 120.0(2)
C41 C43 C42 . 2_556 120.0(2)
C41 C43 C53 . . 120.5(2)
C42 C43 C53 2_556 . 119.5(2)
C42 C51 H51A . . 109.5
C42 C51 H51B . . 109.5
H51A C51 H51B . . 109.5
C42 C51 H51C . . 109.5
H51A C51 H51C . . 109.5
H51B C51 H51C . . 109.5
C42 C51 H51D . . 109.5
H51A C51 H51D . . 141.1
H51B C51 H51D . . 56.3
H51C C51 H51D . . 56.3
C42 C51 H51E . . 109.5
H51A C51 H51E . . 56.3
H51B C51 H51E . . 141.1
H51C C51 H51E . . 56.3
H51D C51 H51E . . 109.5
C42 C51 H51F . . 109.5
H51A C51 H51F . . 56.3
H51B C51 H51F . . 56.3
H51C C51 H51F . . 141.1
H51D C51 H51F . . 109.5
H51E C51 H51F . . 109.5
C41 C52 H52A . . 109.5
C41 C52 H52B . . 109.5
H52A C52 H52B . . 109.5
C41 C52 H52C . . 109.5
H52A C52 H52C . . 109.5
H52B C52 H52C . . 109.5
C41 C52 H52D . . 109.5
H52A C52 H52D . . 141.0
H52B C52 H52D . . 56.2
H52C C52 H52D . . 56.2
C41 C52 H52E . . 109.5
H52A C52 H52E . . 56.2
H52B C52 H52E . . 141.0
H52C C52 H52E . . 56.2
H52D C52 H52E . . 109.5
C41 C52 H52F . . 109.5
H52A C52 H52F . . 56.2
H52B C52 H52F . . 56.2
H52C C52 H52F . . 141.0
H52D C52 H52F . . 109.5
H52E C52 H52F . . 109.5
C43 C53 H53A . . 109.5
C43 C53 H53B . . 109.5
H53A C53 H53B . . 109.5
C43 C53 H53C . . 109.5
H53A C53 H53C . . 109.5
H53B C53 H53C . . 109.5
C43 C53 H53D . . 109.5
H53A C53 H53D . . 141.1
H53B C53 H53D . . 56.3
H53C C53 H53D . . 56.3
C43 C53 H53E . . 109.5
H53A C53 H53E . . 56.3
H53B C53 H53E . . 141.1
H53C C53 H53E . . 56.3
H53D C53 H53E . . 109.5
C43 C53 H53F . . 109.5
H53A C53 H53F . . 56.3
H53B C53 H53F . . 56.3
H53C C53 H53F . . 141.1
H53D C53 H53F . . 109.5
H53E C53 H53F . . 109.5
C66 C61 C62 . . 120.0(2)
C66 C61 C71 . . 119.8(2)
C62 C61 C71 . . 120.2(2)
C63 C62 C61 . . 120.1(2)
C63 C62 C72 . . 120.3(2)
C61 C62 C72 . . 119.6(2)
C64 C63 C62 . . 119.9(2)
C64 C63 C73 . . 119.4(2)
C62 C63 C73 . . 120.7(2)
C63 C64 C65 . . 120.0(2)
C63 C64 C74 . . 120.1(2)
C65 C64 C74 . . 120.0(2)
C66 C65 C64 . . 120.4(2)
C66 C65 C75 . . 120.1(2)
C64 C65 C75 . . 119.5(2)
C65 C66 C61 . . 119.6(2)
C65 C66 C76 . . 121.0(2)
C61 C66 C76 . . 119.4(2)
C61 C71 H71A . . 109.5
C61 C71 H71B . . 109.5
H71A C71 H71B . . 109.5
C61 C71 H71C . . 109.5
H71A C71 H71C . . 109.5
H71B C71 H71C . . 109.5
C61 C71 H71D . . 109.5
H71A C71 H71D . . 141.1
H71B C71 H71D . . 56.3
H71C C71 H71D . . 56.3
C61 C71 H71E . . 109.5
H71A C71 H71E . . 56.3
H71B C71 H71E . . 141.1
H71C C71 H71E . . 56.3
H71D C71 H71E . . 109.5
C61 C71 H71F . . 109.5
H71A C71 H71F . . 56.3
H71B C71 H71F . . 56.3
H71C C71 H71F . . 141.1
H71D C71 H71F . . 109.5
H71E C71 H71F . . 109.5
C62 C72 H72A . . 109.5
C62 C72 H72B . . 109.5
H72A C72 H72B . . 109.5
C62 C72 H72C . . 109.5
H72A C72 H72C . . 109.5
H72B C72 H72C . . 109.5
C62 C72 H72D . . 109.5
H72A C72 H72D . . 141.1
H72B C72 H72D . . 56.3
H72C C72 H72D . . 56.3
C62 C72 H72E . . 109.5
H72A C72 H72E . . 56.3
H72B C72 H72E . . 141.1
H72C C72 H72E . . 56.3
H72D C72 H72E . . 109.5
C62 C72 H72F . . 109.5
H72A C72 H72F . . 56.3
H72B C72 H72F . . 56.3
H72C C72 H72F . . 141.1
H72D C72 H72F . . 109.5
H72E C72 H72F . . 109.5
C63 C73 H73A . . 109.5
C63 C73 H73B . . 109.5
H73A C73 H73B . . 109.5
C63 C73 H73C . . 109.5
H73A C73 H73C . . 109.5
H73B C73 H73C . . 109.5
C63 C73 H73D . . 109.5
H73A C73 H73D . . 141.1
H73B C73 H73D . . 56.3
H73C C73 H73D . . 56.3
C63 C73 H73E . . 109.5
H73A C73 H73E . . 56.3
H73B C73 H73E . . 141.1
H73C C73 H73E . . 56.3
H73D C73 H73E . . 109.5
C63 C73 H73F . . 109.5
H73A C73 H73F . . 56.3
H73B C73 H73F . . 56.3
H73C C73 H73F . . 141.1
H73D C73 H73F . . 109.5
H73E C73 H73F . . 109.5
C64 C74 H74A . . 109.5
C64 C74 H74B . . 109.5
H74A C74 H74B . . 109.5
C64 C74 H74C . . 109.5
H74A C74 H74C . . 109.5
H74B C74 H74C . . 109.5
C64 C74 H74D . . 109.5
H74A C74 H74D . . 141.1
H74B C74 H74D . . 56.3
H74C C74 H74D . . 56.3
C64 C74 H74E . . 109.5
H74A C74 H74E . . 56.3
H74B C74 H74E . . 141.1
H74C C74 H74E . . 56.3
H74D C74 H74E . . 109.5
C64 C74 H74F . . 109.5
H74A C74 H74F . . 56.3
H74B C74 H74F . . 56.3
H74C C74 H74F . . 141.1
H74D C74 H74F . . 109.5
H74E C74 H74F . . 109.5
C65 C75 H75A . . 109.5
C65 C75 H75B . . 109.5
H75A C75 H75B . . 109.5
C65 C75 H75C . . 109.5
H75A C75 H75C . . 109.5
H75B C75 H75C . . 109.5
C65 C75 H75D . . 109.5
H75A C75 H75D . . 141.1
H75B C75 H75D . . 56.3
H75C C75 H75D . . 56.3
C65 C75 H75E . . 109.5
H75A C75 H75E . . 56.3
H75B C75 H75E . . 141.1
H75C C75 H75E . . 56.3
H75D C75 H75E . . 109.5
C65 C75 H75F . . 109.5
H75A C75 H75F . . 56.3
H75B C75 H75F . . 56.3
H75C C75 H75F . . 141.1
H75D C75 H75F . . 109.5
H75E C75 H75F . . 109.5
C66 C76 H76A . . 109.5
C66 C76 H76B . . 109.5
H76A C76 H76B . . 109.5
C66 C76 H76C . . 109.5
H76A C76 H76C . . 109.5
H76B C76 H76C . . 109.5
C66 C76 H76D . . 109.5
H76A C76 H76D . . 141.1
H76B C76 H76D . . 56.3
H76C C76 H76D . . 56.3
C66 C76 H76E . . 109.5
H76A C76 H76E . . 56.3
H76B C76 H76E . . 141.1
H76C C76 H76E . . 56.3
H76D C76 H76E . . 109.5
C66 C76 H76F . . 109.5
H76A C76 H76F . . 56.3
H76B C76 H76F . . 56.3
H76C C76 H76F . . 141.1
H76D C76 H76F . . 109.5
H76E C76 H76F . . 109.5
C6' C1' C2' . . 119.7(2)
C6' C1' C7' . . 120.2(3)
C2' C1' C7' . . 120.2(3)
C1' C2' C3' . . 119.7(2)
C1' C2' Cl2' . . 119.8(2)
C3' C2' Cl2' . . 120.5(2)
C4' C3' C2' . . 120.1(3)
C4' C3' C8' . . 121.3(3)
C2' C3' C8' . . 118.6(3)
C3' C4' C5' . . 120.8(2)
C3' C4' Cl4' . . 118.6(2)
C5' C4' Cl4' . . 120.6(2)
C4' C5' C6' . . 118.9(2)
C4' C5' Cl5' . . 121.2(2)
C6' C5' Cl5' . . 119.9(2)
C1' C6' C5' . . 120.9(2)
C1' C6' Cl6' . . 118.4(2)
C5' C6' Cl6' . . 120.7(2)
N1' C7' C1' . . 179.6(8)
N3' C8' C3' . . 178.4(7)
C16' C11' C12' . . 119.6(2)
C16' C11' C17' . . 120.3(3)
C12' C11' C17' . . 120.1(3)
C13' C12' C11' . . 119.8(3)
C13' C12' Cl22 . . 120.4(2)
C11' C12' Cl22 . . 119.8(2)
C14' C13' C12' . . 120.2(3)
C14' C13' C18' . . 120.7(3)
C12' C13' C18' . . 119.1(3)
C13' C14' C15' . . 120.6(2)
C13' C14' Cl24 . . 119.0(2)
C15' C14' Cl24 . . 120.4(2)
C14' C15' C16' . . 118.7(2)
C14' C15' Cl25 . . 121.0(2)
C16' C15' Cl25 . . 120.3(2)
C11' C16' C15' . . 121.1(2)
C11' C16' Cl26 . . 118.6(2)
C15' C16' Cl26 . . 120.3(2)
N11' C17' C11' . . 179.7(6)
N13' C18' C13' . . 177.8(7)

loop_
_geom_bond_atom_site_label_1
_geom_bond_atom_site_label_2
_geom_bond_site_symmetry_2
_geom_bond_distance
C1 C6 . 1.394(4)
C1 C2 . 1.397(4)
C1 C7 . 1.462(4)
C2 C3 . 1.402(3)
C2 Cl2 . 1.714(3)
C3 C4 . 1.387(4)
C3 C8 . 1.455(4)
C4 C5 . 1.394(4)
C4 Cl4 . 1.716(2)
C5 C6 . 1.399(3)
C5 Cl5 . 1.713(3)
C6 Cl6 . 1.713(3)
C7 N1 . 1.128(4)
C8 N3 . 1.135(4)
C11 C16 . 1.387(4)
C11 C12 . 1.400(4)
C11 C17 . 1.465(4)
C12 C13 . 1.393(3)
C12 Cl12 . 1.712(3)
C13 C14 . 1.390(4)
C13 C18 . 1.456(4)
C14 C15 . 1.399(4)
C14 Cl14 . 1.719(3)
C15 C16 . 1.399(3)
C15 Cl15 . 1.719(3)
C16 Cl16 . 1.714(3)
C17 N11 . 1.118(4)
C18 N13 . 1.139(4)
C21 C23 . 1.397(4)
C21 C22 . 1.414(3)
C21 C32 . 1.518(4)
C22 C23 2 1.415(4)
C22 C31 . 1.510(3)
C23 C22 2 1.415(4)
C23 C33 . 1.522(3)
C31 H31A . 0.9800
C31 H31B . 0.9800
C31 H31C . 0.9800
C31 H31D . 0.9800
C31 H31E . 0.9800
C31 H31F . 0.9800
C32 H32A . 0.9800
C32 H32B . 0.9800
C32 H32C . 0.9800
C32 H32D . 0.9800
C32 H32E . 0.9800
C32 H32F . 0.9800
C33 H33A . 0.9800
C33 H33B . 0.9800
C33 H33C . 0.9800
C33 H33D . 0.9800
C33 H33E . 0.9800
C33 H33F . 0.9800
C41 C43 . 1.401(4)
C41 C42 . 1.412(3)
C41 C52 . 1.521(4)
C42 C43 2_556 1.405(4)
C42 C51 . 1.512(3)
C43 C42 2_556 1.405(4)
C43 C53 . 1.519(3)
C51 H51A . 0.9800
C51 H51B . 0.9800
C51 H51C . 0.9800
C51 H51D . 0.9800
C51 H51E . 0.9800
C51 H51F . 0.9800
C52 H52A . 0.9801
C52 H52B . 0.9801
C52 H52C . 0.9801
C52 H52D . 0.9801
C52 H52E . 0.9801
C52 H52F . 0.9801
C53 H53A . 0.9800
C53 H53B . 0.9800
C53 H53C . 0.9800
C53 H53D . 0.9800
C53 H53E . 0.9800
C53 H53F . 0.9800
C61 C66 . 1.404(3)
C61 C62 . 1.410(3)
C61 C71 . 1.519(3)
C62 C63 . 1.406(3)
C62 C72 . 1.524(3)
C63 C64 . 1.398(3)
C63 C73 . 1.513(3)
C64 C65 . 1.408(3)
C64 C74 . 1.521(4)
C65 C66 . 1.403(3)
C65 C75 . 1.526(3)
C66 C76 . 1.513(3)
C71 H71A . 0.9800
C71 H71B . 0.9800
C71 H71C . 0.9800
C71 H71D . 0.9800
C71 H71E . 0.9800
C71 H71F . 0.9800
C72 H72A . 0.9800
C72 H72B . 0.9800
C72 H72C . 0.9800
C72 H72D . 0.9800
C72 H72E . 0.9800
C72 H72F . 0.9800
C73 H73A . 0.9800
C73 H73B . 0.9800
C73 H73C . 0.9800
C73 H73D . 0.9800
C73 H73E . 0.9800
C73 H73F . 0.9800
C74 H74A . 0.9800
C74 H74B . 0.9800
C74 H74C . 0.9800
C74 H74D . 0.9800
C74 H74E . 0.9800
C74 H74F . 0.9800
C75 H75A . 0.9800
C75 H75B . 0.9800
C75 H75C . 0.9800
C75 H75D . 0.9800
C75 H75E . 0.9800
C75 H75F . 0.9800
C76 H76A . 0.9800
C76 H76B . 0.9800
C76 H76C . 0.9800
C76 H76D . 0.9800
C76 H76E . 0.9800
C76 H76F . 0.9800
C1' C6' . 1.393(4)
C1' C2' . 1.397(4)
C1' C7' . 1.462(4)
C2' C3' . 1.401(3)
C2' Cl2' . 1.714(3)
C3' C4' . 1.387(4)
C3' C8' . 1.455(4)
C4' C5' . 1.394(4)
C4' Cl4' . 1.716(3)
C5' C6' . 1.399(3)
C5' Cl5' . 1.713(3)
C6' Cl6' . 1.712(3)
C7' N1' . 1.128(4)
C8' N3' . 1.135(4)
C11' C16' . 1.387(4)
C11' C12' . 1.400(4)
C11' C17' . 1.465(4)
C12' C13' . 1.393(4)
C12' Cl22 . 1.711(3)
C13' C14' . 1.391(4)
C13' C18' . 1.457(4)
C14' C15' . 1.398(4)
C14' Cl24 . 1.719(3)
C15' C16' . 1.400(4)
C15' Cl25 . 1.719(3)
C16' Cl26 . 1.714(3)
C17' N11' . 1.118(4)
C18' N13' . 1.139(4)
